data_7130278
loop_
_publ_author_name
'Garai, Sumit'
'Ghosh, Krishna Gopal'
'Biswas, Ashik'
'Chowdhury, Sushobhan'
'Sureshkumar, Devarajulu'

_publ_section_title
;
 Diastereoselective palladium-catalyzed C(sp3)--H cyanomethylation of
 amino acid and carboxylic acid derivatives
;
_journal_name_full 'Chemical Communications'
_journal_paper_doi 10.1039/D2CC03106J
_journal_year 2022
_chemical_formula_moiety 'C28 H20 N4 O3'
_chemical_formula_sum 'C28 H20 N4 O3'
_chemical_formula_weight 460.48
_space_group_crystal_system orthorhombic
_space_group_IT_number 19
_space_group_name_Hall 'P 2ac 2ab'
_space_group_name_H-M_alt 'P 21 21 21'
_atom_sites_solution_hydrogens geom
_atom_sites_solution_primary dual
_audit_creation_date 2022-02-16
_audit_creation_method
;
Olex2 1.3-ac4
(compiled 2019.04.23 svn.r3594 for Rigaku Oxford Diffraction, GUI svn.r5739)
;
_audit_update_record
;
2022-02-16 deposited with the CCDC.	2022-06-16 downloaded from the CCDC.
;
_cell_angle_alpha 90
_cell_angle_beta 90
_cell_angle_gamma 90
_cell_formula_units_Z 4
_cell_length_a 6.74610(10)
_cell_length_b 15.1159(3)
_cell_length_c 22.0277(3)
_cell_measurement_reflns_used 7340
_cell_measurement_temperature 100.00(13)
_cell_measurement_theta_max 67.9760
_cell_measurement_theta_min 3.4780
_cell_volume 2246.24(6)
_computing_cell_refinement 'CrysAlisPro 1.171.41.93a (Rigaku OD, 2020)'
_computing_data_collection 'CrysAlisPro 1.171.41.93a (Rigaku OD, 2020)'
_computing_data_reduction 'CrysAlisPro 1.171.41.93a (Rigaku OD, 2020)'
_computing_molecular_graphics 'Olex2 (Dolomanov et al., 2009)'
_computing_publication_material 'Olex2 (Dolomanov et al., 2009)'
_computing_structure_refinement 'SHELXL 2018/3 (Sheldrick, 2015)'
_computing_structure_solution 'SHELXT 2014/4 (Sheldrick, 2014)'
_diffrn_ambient_environment N~2~
_diffrn_ambient_temperature 100.00(13)
_diffrn_detector 'Hybrid Pixel Array Detector'
_diffrn_detector_area_resol_mean 10.0000
_diffrn_detector_type HyPix3000
_diffrn_measured_fraction_theta_full 0.997
_diffrn_measured_fraction_theta_max 0.992
_diffrn_measurement_details
;
List of Runs (angles in degrees, time in seconds):

  # Type    Start    End  Width  t~exp~   \w     \q     \k     \f   Frames
#--------------------------------------------------------------------------
  1  \w    -37.00  28.00   0.50    1.50    --  -40.33  32.00 -39.00  130
  2  \w    -44.00 -15.00   0.50    4.00    --  -82.50  42.00-120.00   58
  3  \w    -56.00 -30.00   0.50    4.00    --  -82.50 125.00-179.00   52
  4  \w    -87.00 -12.00   0.50    1.50    --  -40.33 125.00-179.00  150
  5  \w     67.00  93.00   0.50    1.50    --   40.33  32.00 -39.00   52
  6  \w     84.00 137.00   0.50    4.00    --   96.67  32.00 -39.00  106
  7  \w    106.00 170.00   0.50    4.00    --   96.67  96.00-150.00  128
  8  \w     97.00 161.00   0.50    4.00    --   96.67 125.00-179.00  128
  9  \w     30.00  56.00   0.50    4.00    --   96.67 -50.00-180.00   52
 10  \w     30.00  56.00   0.50    4.00    --   96.67 -50.00-120.00   52
 11  \w     30.00  55.00   0.50    4.00    --   96.67 -50.00 -90.00   50
 12  \w     33.00  62.00   0.50    4.00    --   96.67 -59.00 -60.00   58
 13  \w     46.00 107.00   0.50    4.00    --   96.67 -91.00  -7.00  122
 14  \w     62.00  87.00   0.50    4.00    --   96.67-147.00 -63.00   50
 15  \w     60.00  94.00   0.50    1.50    --   40.33-147.00 -63.00   68
 16  \w     31.00  56.00   0.50    4.00    --   96.67 -50.00  60.00   50
 17  \w     51.00  81.00   0.50    4.00    --   96.67 -68.00 120.00   60
 18  \w     40.00  68.00   0.50    4.00    --   96.67 -59.00 150.00   56
 19  \w     31.00  57.00   0.50    4.00    --   96.67 -50.00 120.00   52
 20  \w     39.00  64.00   0.50    1.50    --   40.33-125.00 102.00   50
 21  \w      5.00  31.00   0.50    1.50    --   40.33 -32.00 161.00   52
 22  \w    124.00 150.00   0.50    4.00    --   96.67  91.00 105.00   52
 23  \w     23.00 104.00   0.50    1.50    --   40.33  50.00-180.00  162
 24  \w    -70.00 -45.00   0.50    4.00    --  -82.50  91.00 105.00   50
 25  \w    -72.00  31.00   0.50    1.50    --  -40.33  91.00 105.00  206
 26  \w    -74.00 -27.00   0.50    1.50    --  -40.33 -32.00 161.00   94
 27  \w   -118.00 -92.00   0.50    4.00    --  -82.50 -32.00 161.00   52
 28  \w   -134.00-109.00   0.50    4.00    --  -82.50 -91.00  -7.00   50
 29  \w   -128.00-103.00   0.50    4.00    --  -82.50-147.00 -63.00   50
 30  \w   -102.00 -24.00   0.50    1.50    --  -40.33 147.00 -13.00  156
 31  \w    -87.00 -62.00   0.50    4.00    --  -82.50 147.00 -13.00   50
;
_diffrn_measurement_device 'four-circle diffractometer'
_diffrn_measurement_device_type 'XtaLAB Synergy, Dualflex, HyPix3000'
_diffrn_measurement_method '\w scans'
_diffrn_orient_matrix_type 'CrysAlisPro convention (1999,Acta A55,543-557)'
_diffrn_orient_matrix_UB_11 -0.1367020000
_diffrn_orient_matrix_UB_12 -0.0790940000
_diffrn_orient_matrix_UB_13 -0.0139040000
_diffrn_orient_matrix_UB_21 -0.1585422000
_diffrn_orient_matrix_UB_22 0.0638631000
_diffrn_orient_matrix_UB_23 -0.0248399000
_diffrn_orient_matrix_UB_31 0.0914232000
_diffrn_orient_matrix_UB_32 -0.0075766000
_diffrn_orient_matrix_UB_33 -0.0638410000
_diffrn_radiation_monochromator mirror
_diffrn_radiation_probe x-ray
_diffrn_radiation_type 'Cu K\a'
_diffrn_radiation_wavelength 1.54184
_diffrn_reflns_av_R_equivalents 0.0377
_diffrn_reflns_av_unetI/netI 0.0408
_diffrn_reflns_Laue_measured_fraction_full 0.997
_diffrn_reflns_Laue_measured_fraction_max 0.992
_diffrn_reflns_limit_h_max 8
_diffrn_reflns_limit_h_min -7
_diffrn_reflns_limit_k_max 18
_diffrn_reflns_limit_k_min -18
_diffrn_reflns_limit_l_max 15
_diffrn_reflns_limit_l_min -26
_diffrn_reflns_number 9827
_diffrn_reflns_point_group_measured_fraction_full 0.997
_diffrn_reflns_point_group_measured_fraction_max 0.991
_diffrn_reflns_theta_full 67.684
_diffrn_reflns_theta_max 68.216
_diffrn_reflns_theta_min 3.546
_diffrn_source 'micro-focus sealed X-ray tube'
_diffrn_source_type 'PhotonJet (Cu) X-ray Source'
_exptl_absorpt_coefficient_mu 0.736
_exptl_absorpt_correction_T_max 1.00000
_exptl_absorpt_correction_T_min 0.57494
_exptl_absorpt_correction_type multi-scan
_exptl_absorpt_process_details
;
CrysAlisPro 1.171.41.93a (Rigaku Oxford Diffraction, 2020)
Empirical absorption correction using spherical harmonics,
implemented in SCALE3 ABSPACK scaling algorithm.
;
_exptl_crystal_colour 'clear whiteish colourless'
_exptl_crystal_colour_lustre clear
_exptl_crystal_colour_modifier whiteish
_exptl_crystal_colour_primary colourless
_exptl_crystal_density_diffrn 1.362
_exptl_crystal_description needle
_exptl_crystal_F_000 960
_exptl_crystal_size_max 0.04
_exptl_crystal_size_mid 0.02
_exptl_crystal_size_min 0.02
_refine_diff_density_max 0.150
_refine_diff_density_min -0.164
_refine_diff_density_rms 0.038
_refine_ls_abs_structure_details
;
 Refined as a perfect inversion twin.
;
_refine_ls_abs_structure_Flack 0.5
_refine_ls_extinction_coef 0.0018(3)
_refine_ls_extinction_expression Fc^*^=kFc[1+0.001xFc^2^\l^3^/sin(2\q)]^-1/4^
_refine_ls_extinction_method 'SHELXL-2018/3 (Sheldrick 2018)'
_refine_ls_goodness_of_fit_ref 1.042
_refine_ls_hydrogen_treatment constr
_refine_ls_matrix_type full
_refine_ls_number_parameters 317
_refine_ls_number_reflns 3690
_refine_ls_number_restraints 0
_refine_ls_restrained_S_all 1.042
_refine_ls_R_factor_all 0.0361
_refine_ls_R_factor_gt 0.0328
_refine_ls_shift/su_max 0.000
_refine_ls_shift/su_mean 0.000
_refine_ls_structure_factor_coef Fsqd
_refine_ls_weighting_details 'w=1/[\s^2^(Fo^2^)+(0.0480P)^2^+0.1014P] where P=(Fo^2^+2Fc^2^)/3'
_refine_ls_weighting_scheme calc
_refine_ls_wR_factor_gt 0.0837
_refine_ls_wR_factor_ref 0.0858
_reflns_Friedel_coverage 0.729
_reflns_Friedel_fraction_full 0.996
_reflns_Friedel_fraction_max 0.990
_reflns_number_gt 3421
_reflns_number_total 3690
_reflns_threshold_expression 'I > 2\s(I)'
_cod_data_source_file d2cc03106j2.cif
_cod_data_source_block sgmcn
_cod_database_code 7130278
_shelx_shelxl_version_number 2018/3
_chemical_oxdiff_formula 'C H N O'
_chemical_oxdiff_usercomment 100K
_shelx_space_group_comment
;
The symmetry employed for this shelxl refinement is uniquely defined
by the following loop, which should always be used as a source of
symmetry information in preference to the above space-group names.
They are only intended as comments.
;
_shelx_estimated_absorpt_t_max 0.985
_shelx_estimated_absorpt_t_min 0.971
_reflns_odcompleteness_completeness 99.96
_reflns_odcompleteness_iscentric 1
_reflns_odcompleteness_theta 66.97
_olex2_refinement_description
;
1. Others
 Fixed Uiso: H006(0.024) H00B(0.023) H00E(0.027) H00G(0.03) H00I(0.031)
 H00J(0.029) H00L(0.03) H00M(0.029) H00O(0.031) H00P(0.031) H00Q(0.034)
 H00R(0.03) H00S(0.025) H00A(0.031) H00C(0.031) H00U(0.03) H00V(0.034)
 H00W(0.034) H00X(0.035) H00Z(0.038)
 Fixed X: H006(-0.393273) H00B(-0.615938) H00E(-0.389704) H00G(-0.40251) H00I(-
 0.407782) H00J(-0.414514) H00L(-0.496891) H00M(-0.744505) H00O(-0.417632)
 H00P(0.120095) H00Q(-0.233593) H00R(-0.179099) H00S(-0.314381) H00A(-0.604923)
 H00C(-0.740842) H00U(-0.395011) H00V(0.068398) H00W(-0.752784) H00X(-0.190565)
 H00Z(-0.472225)
 Fixed Y: H006(-0.636986) H00B(-0.488827) H00E(-0.602871) H00G(-0.864044)
 H00I(-0.882294) H00J(-0.976306) H00L(-0.596405) H00M(-0.366798) H00O(-
 1.002338) H00P(-0.479432) H00Q(-0.58095) H00R(-0.281084) H00S(-0.363728) H00A(-
 0.37332) H00C(-0.348806) H00U(-0.718578) H00V(-0.523079) H00W(-0.306857) H00X(-
 0.219741) H00Z(-0.237233)
 Fixed Z: H006(-0.41868) H00B(-0.398329) H00E(-0.576996) H00G(-0.618674) H00I(-
 0.36144) H00J(-0.532159) H00L(-0.17683) H00M(-0.331139) H00O(-0.428188) H00P(-
 0.24075) H00Q(-0.108052) H00R(-0.350607) H00S(-0.429961) H00A(-0.493754) H00C(-
 0.436475) H00U(-0.64837) H00V(-0.139121) H00W(-0.233089) H00X(-0.252999) H00Z(-
 0.193189)
;
_olex2_submission_special_instructions 'No special instructions were received'
_oxdiff_exptl_absorpt_empirical_details
;
Empirical correction (ABSPACK) includes:
- Absorption correction using spherical harmonics
- Frame scaling
;
_oxdiff_exptl_absorpt_empirical_full_max 1.615
_oxdiff_exptl_absorpt_empirical_full_min 0.696

loop_
_space_group_symop_operation_xyz
'x, y, z'
'-x+1/2, -y, z+1/2'
'-x, y+1/2, -z+1/2'
'x+1/2, -y+1/2, -z'

loop_
_atom_site_label
_atom_site_type_symbol
_atom_site_fract_x
_atom_site_fract_y
_atom_site_fract_z
_atom_site_U_iso_or_equiv
_atom_site_adp_type
_atom_site_occupancy
_atom_site_site_symmetry_order
_atom_site_calc_flag
_atom_site_refinement_flags_posn
_atom_site_refinement_flags_adp
_atom_site_refinement_flags_occupancy
_atom_site_disorder_assembly
_atom_site_disorder_group
O001 O -0.0516(2) -0.45967(11) -0.36760(6) 0.0240(4) Uani 1 1 d . . . . .
O002 O -0.6539(2) -0.56334(11) -0.30356(7) 0.0243(4) Uani 1 1 d . . . . .
O003 O -0.4015(3) -0.48987(10) -0.51162(6) 0.0266(4) Uani 1 1 d . . . . .
N004 N -0.3710(3) -0.51139(11) -0.35075(7) 0.0187(4) Uani 1 1 d . . . . .
N005 N -0.4008(3) -0.78728(12) -0.42132(8) 0.0209(4) Uani 1 1 d . . . . .
N006 N -0.4007(3) -0.61737(12) -0.45622(8) 0.0198(4) Uani 1 1 d . . . . .
H006 H -0.393273 -0.636986 -0.418680 0.024 Uiso 1 1 calc R U . . .
N007 N -0.5429(4) -0.17247(14) -0.47549(10) 0.0388(6) Uani 1 1 d . . . . .
C008 C -0.4155(3) -0.52865(14) -0.46325(9) 0.0199(5) Uani 1 1 d . . . . .
C009 C -0.4801(3) -0.54369(14) -0.30076(9) 0.0199(5) Uani 1 1 d . . . . .
C00A C -0.3960(3) -0.68173(14) -0.50246(9) 0.0187(5) Uani 1 1 d . . . . .
C00B C -0.4713(4) -0.47801(14) -0.40489(9) 0.0188(5) Uani 1 1 d . . . . .
H00B H -0.615938 -0.488827 -0.398329 0.023 Uiso 1 1 calc R U . . .
C00C C -0.4030(3) -0.84047(15) -0.52621(10) 0.0217(5) Uani 1 1 d . . . . .
C00D C -0.1598(3) -0.51290(15) -0.26778(9) 0.0211(5) Uani 1 1 d . . . . .
C00E C -0.3934(4) -0.66259(15) -0.56361(10) 0.0226(5) Uani 1 1 d . . . . .
H00E H -0.389704 -0.602871 -0.576996 0.027 Uiso 1 1 calc R U . . .
C00F C -0.4592(4) -0.33175(14) -0.35005(10) 0.0220(5) Uani 1 1 d . . . . .
C00G C -0.4008(4) -0.81852(16) -0.58894(10) 0.0248(5) Uani 1 1 d . . . . .
H00G H -0.402510 -0.864044 -0.618674 0.030 Uiso 1 1 calc R U . . .
C00H C -0.3985(3) -0.77160(14) -0.48247(10) 0.0190(4) Uani 1 1 d . . . . .
C00I C -0.4070(4) -0.87064(15) -0.40382(10) 0.0256(5) Uani 1 1 d . . . . .
H00I H -0.407782 -0.882294 -0.361440 0.031 Uiso 1 1 calc R U . . .
C00J C -0.4107(3) -0.92820(15) -0.50443(10) 0.0241(5) Uani 1 1 d . . . . .
H00J H -0.414514 -0.976306 -0.532159 0.029 Uiso 1 1 calc R U . . .
C00K C -0.1753(3) -0.49008(14) -0.33378(10) 0.0203(5) Uani 1 1 d . . . . .
C00L C -0.3733(4) -0.57253(15) -0.18939(10) 0.0248(5) Uani 1 1 d . . . . .
H00L H -0.496891 -0.596405 -0.176830 0.030 Uiso 1 1 calc R U . . .
C00M C -0.6306(4) -0.33805(14) -0.31517(10) 0.0244(5) Uani 1 1 d . . . . .
H00M H -0.744505 -0.366798 -0.331139 0.029 Uiso 1 1 calc R U . . .
C00N C -0.3420(4) -0.54538(14) -0.24884(9) 0.0214(5) Uani 1 1 d . . . . .
C00O C -0.4126(4) -0.94365(15) -0.44354(10) 0.0254(5) Uani 1 1 d . . . . .
H00O H -0.417632 -1.002338 -0.428188 0.031 Uiso 1 1 calc R U . . .
C00P C -0.0036(4) -0.50293(16) -0.22794(10) 0.0261(5) Uani 1 1 d . . . . .
H00P H 0.120095 -0.479432 -0.240750 0.031 Uiso 1 1 calc R U . . .
C00Q C -0.2168(4) -0.56340(17) -0.14914(10) 0.0282(5) Uani 1 1 d . . . . .
H00Q H -0.233593 -0.580950 -0.108052 0.034 Uiso 1 1 calc R U . . .
C00R C -0.2957(4) -0.28700(15) -0.32675(10) 0.0247(5) Uani 1 1 d . . . . .
H00R H -0.179099 -0.281084 -0.350607 0.030 Uiso 1 1 calc R U . . .
C00S C -0.4474(4) -0.37626(14) -0.41187(9) 0.0210(5) Uani 1 1 d . . . . .
H00S H -0.314381 -0.363728 -0.429961 0.025 Uiso 1 1 calc R U . . .
C00T C -0.6085(4) -0.34022(15) -0.45499(10) 0.0255(5) Uani 1 1 d . . . . .
H00A H -0.604923 -0.373320 -0.493754 0.031 Uiso 1 1 calc R U . . .
H00C H -0.740842 -0.348806 -0.436475 0.031 Uiso 1 1 calc R U . . .
C00U C -0.3963(4) -0.73236(15) -0.60629(10) 0.0247(5) Uani 1 1 d . . . . .
H00U H -0.395011 -0.718578 -0.648370 0.030 Uiso 1 1 calc R U . . .
C00V C -0.0358(4) -0.52901(17) -0.16783(10) 0.0285(6) Uani 1 1 d . . . . .
H00V H 0.068398 -0.523079 -0.139121 0.034 Uiso 1 1 calc R U . . .
C00W C -0.6357(4) -0.30225(15) -0.25683(11) 0.0286(6) Uani 1 1 d . . . . .
H00W H -0.752784 -0.306857 -0.233089 0.034 Uiso 1 1 calc R U . . .
C00X C -0.3021(4) -0.25076(15) -0.26849(11) 0.0292(6) Uani 1 1 d . . . . .
H00X H -0.190565 -0.219741 -0.252999 0.035 Uiso 1 1 calc R U . . .
C00Y C -0.5760(4) -0.24596(16) -0.46676(11) 0.0283(5) Uani 1 1 d . . . . .
C00Z C -0.4699(5) -0.25991(15) -0.23341(11) 0.0314(6) Uani 1 1 d . . . . .
H00Z H -0.472225 -0.237233 -0.193189 0.038 Uiso 1 1 calc R U . . .

loop_
_atom_site_aniso_label
_atom_site_aniso_U_11
_atom_site_aniso_U_22
_atom_site_aniso_U_33
_atom_site_aniso_U_23
_atom_site_aniso_U_13
_atom_site_aniso_U_12
O001 0.0252(8) 0.0265(8) 0.0204(7) -0.0015(7) 0.0034(7) -0.0002(7)
O002 0.0275(9) 0.0233(8) 0.0222(8) 0.0003(7) 0.0001(7) -0.0029(7)
O003 0.0392(9) 0.0226(7) 0.0181(7) 0.0020(6) 0.0033(8) -0.0008(8)
N004 0.0231(9) 0.0178(8) 0.0151(8) 0.0011(7) -0.0016(8) -0.0002(8)
N005 0.0223(10) 0.0205(9) 0.0197(9) -0.0010(7) -0.0006(8) 0.0003(9)
N006 0.0244(9) 0.0194(8) 0.0156(8) -0.0027(7) -0.0014(8) 0.0005(9)
N007 0.0457(14) 0.0271(11) 0.0434(13) 0.0091(10) 0.0080(12) 0.0083(11)
C008 0.0215(11) 0.0197(10) 0.0184(10) 0.0000(9) -0.0021(10) -0.0012(10)
C009 0.0275(12) 0.0132(9) 0.0191(10) 0.0004(9) 0.0020(10) 0.0007(9)
C00A 0.0170(10) 0.0208(10) 0.0183(10) -0.0042(9) 0.0002(9) -0.0006(9)
C00B 0.0245(11) 0.0174(10) 0.0146(9) 0.0007(9) -0.0015(9) 0.0010(9)
C00C 0.0180(11) 0.0242(11) 0.0229(11) -0.0054(9) 0.0006(10) -0.0017(10)
C00D 0.0272(12) 0.0192(10) 0.0170(10) -0.0029(9) 0.0000(10) 0.0033(10)
C00E 0.0235(11) 0.0238(11) 0.0204(10) -0.0022(9) 0.0023(10) -0.0014(10)
C00F 0.0324(13) 0.0137(9) 0.0198(10) 0.0016(9) -0.0024(10) 0.0023(10)
C00G 0.0242(12) 0.0289(11) 0.0212(10) -0.0085(10) 0.0025(10) -0.0013(11)
C00H 0.0152(10) 0.0215(10) 0.0202(10) -0.0022(9) 0.0011(9) -0.0002(9)
C00I 0.0292(12) 0.0253(11) 0.0224(10) 0.0007(9) 0.0017(11) -0.0003(11)
C00J 0.0230(11) 0.0215(10) 0.0279(11) -0.0074(10) 0.0018(10) -0.0014(11)
C00K 0.0245(11) 0.0175(10) 0.0190(10) -0.0022(9) -0.0004(10) 0.0027(10)
C00L 0.0325(13) 0.0221(11) 0.0197(10) -0.0011(9) 0.0021(10) -0.0033(11)
C00M 0.0328(13) 0.0171(10) 0.0233(11) 0.0000(9) -0.0006(11) 0.0015(10)
C00N 0.0301(12) 0.0167(10) 0.0172(10) -0.0021(9) -0.0003(10) 0.0008(10)
C00O 0.0260(11) 0.0200(10) 0.0304(11) -0.0007(9) 0.0006(11) 0.0012(11)
C00P 0.0268(12) 0.0287(12) 0.0228(11) -0.0022(10) 0.0000(10) 0.0015(11)
C00Q 0.0403(14) 0.0287(12) 0.0156(10) 0.0002(10) -0.0006(11) -0.0015(12)
C00R 0.0328(13) 0.0174(10) 0.0240(11) 0.0013(9) -0.0028(11) -0.0004(10)
C00S 0.0270(12) 0.0173(10) 0.0187(10) 0.0016(9) -0.0020(10) -0.0005(10)
C00T 0.0337(13) 0.0223(11) 0.0205(10) 0.0004(9) -0.0025(11) 0.0047(11)
C00U 0.0259(12) 0.0306(12) 0.0176(10) -0.0034(9) 0.0024(10) -0.0020(11)
C00V 0.0341(13) 0.0316(12) 0.0197(10) -0.0025(10) -0.0051(11) 0.0026(12)
C00W 0.0430(15) 0.0201(11) 0.0228(11) 0.0023(9) 0.0055(11) 0.0030(11)
C00X 0.0428(15) 0.0192(11) 0.0257(11) -0.0020(10) -0.0081(12) -0.0003(12)
C00Y 0.0335(13) 0.0281(12) 0.0234(11) 0.0021(10) 0.0009(11) 0.0076(12)
C00Z 0.0566(18) 0.0188(10) 0.0189(11) -0.0013(9) -0.0011(12) 0.0023(12)

loop_
_atom_type_symbol
_atom_type_description
_atom_type_scat_dispersion_real
_atom_type_scat_dispersion_imag
_atom_type_scat_source
C C 0.0181 0.0091 'International Tables Vol C Tables 4.2.6.8 and 6.1.1.4'
H H 0.0000 0.0000 'International Tables Vol C Tables 4.2.6.8 and 6.1.1.4'
N N 0.0311 0.0180 'International Tables Vol C Tables 4.2.6.8 and 6.1.1.4'
O O 0.0492 0.0322 'International Tables Vol C Tables 4.2.6.8 and 6.1.1.4'

loop_
_geom_angle_atom_site_label_1
_geom_angle_atom_site_label_2
_geom_angle_atom_site_label_3
_geom_angle
_geom_angle_site_symmetry_1
_geom_angle_site_symmetry_3
_geom_angle_publ_flag
C009 N004 C00B 121.00(19) . . ?
C00K N004 C009 111.12(17) . . ?
C00K N004 C00B 124.84(18) . . ?
C00I N005 C00H 117.00(19) . . ?
C008 N006 H006 116.5 . . ?
C008 N006 C00A 127.10(18) . . ?
C00A N006 H006 116.5 . . ?
O003 C008 N006 124.77(19) . . ?
O003 C008 C00B 120.55(18) . . ?
N006 C008 C00B 114.48(18) . . ?
O002 C009 N004 123.3(2) . . ?
O002 C009 C00N 130.3(2) . . ?
N004 C009 C00N 106.36(19) . . ?
N006 C00A C00H 115.70(17) . . ?
C00E C00A N006 124.2(2) . . ?
C00E C00A C00H 120.09(19) . . ?
N004 C00B C008 113.33(17) . . ?
N004 C00B H00B 106.1 . . ?
N004 C00B C00S 111.99(18) . . ?
C008 C00B H00B 106.1 . . ?
C008 C00B C00S 112.55(17) . . ?
C00S C00B H00B 106.1 . . ?
C00H C00C C00G 119.3(2) . . ?
C00J C00C C00G 123.4(2) . . ?
C00J C00C C00H 117.35(19) . . ?
C00N C00D C00K 108.1(2) . . ?
C00P C00D C00K 130.2(2) . . ?
C00P C00D C00N 121.6(2) . . ?
C00A C00E H00E 120.2 . . ?
C00A C00E C00U 119.6(2) . . ?
C00U C00E H00E 120.2 . . ?
C00M C00F C00R 119.2(2) . . ?
C00M C00F C00S 120.5(2) . . ?
C00R C00F C00S 120.2(2) . . ?
C00C C00G H00G 120.1 . . ?
C00U C00G C00C 119.9(2) . . ?
C00U C00G H00G 120.1 . . ?
N005 C00H C00A 117.94(19) . . ?
N005 C00H C00C 122.8(2) . . ?
C00C C00H C00A 119.26(19) . . ?
N005 C00I H00I 117.7 . . ?
N005 C00I C00O 124.6(2) . . ?
C00O C00I H00I 117.7 . . ?
C00C C00J H00J 120.1 . . ?
C00O C00J C00C 119.8(2) . . ?
C00O C00J H00J 120.1 . . ?
O001 C00K N004 124.75(19) . . ?
O001 C00K C00D 129.6(2) . . ?
N004 C00K C00D 105.69(18) . . ?
C00N C00L H00L 121.4 . . ?
C00Q C00L H00L 121.4 . . ?
C00Q C00L C00N 117.3(2) . . ?
C00F C00M H00M 119.9 . . ?
C00F C00M C00W 120.1(2) . . ?
C00W C00M H00M 119.9 . . ?
C00D C00N C009 108.67(18) . . ?
C00D C00N C00L 121.5(2) . . ?
C00L C00N C009 129.8(2) . . ?
C00I C00O H00O 120.7 . . ?
C00J C00O C00I 118.5(2) . . ?
C00J C00O H00O 120.7 . . ?
C00D C00P H00P 121.5 . . ?
C00D C00P C00V 116.9(2) . . ?
C00V C00P H00P 121.5 . . ?
C00L C00Q H00Q 119.4 . . ?
C00L C00Q C00V 121.1(2) . . ?
C00V C00Q H00Q 119.4 . . ?
C00F C00R H00R 119.8 . . ?
C00F C00R C00X 120.3(2) . . ?
C00X C00R H00R 119.8 . . ?
C00B C00S H00S 108.7 . . ?
C00F C00S C00B 110.11(17) . . ?
C00F C00S H00S 108.7 . . ?
C00F C00S C00T 110.99(18) . . ?
C00T C00S C00B 109.71(18) . . ?
C00T C00S H00S 108.7 . . ?
C00S C00T H00A 109.6 . . ?
C00S C00T H00C 109.6 . . ?
H00A C00T H00C 108.1 . . ?
C00Y C00T C00S 110.3(2) . . ?
C00Y C00T H00A 109.6 . . ?
C00Y C00T H00C 109.6 . . ?
C00E C00U H00U 119.0 . . ?
C00G C00U C00E 121.9(2) . . ?
C00G C00U H00U 119.0 . . ?
C00P C00V H00V 119.3 . . ?
C00Q C00V C00P 121.5(2) . . ?
C00Q C00V H00V 119.3 . . ?
C00M C00W H00W 119.9 . . ?
C00Z C00W C00M 120.1(3) . . ?
C00Z C00W H00W 119.9 . . ?
C00R C00X H00X 119.9 . . ?
C00Z C00X C00R 120.1(2) . . ?
C00Z C00X H00X 119.9 . . ?
N007 C00Y C00T 177.3(3) . . ?
C00W C00Z H00Z 120.0 . . ?
C00X C00Z C00W 120.0(2) . . ?
C00X C00Z H00Z 120.0 . . ?

loop_
_geom_bond_atom_site_label_1
_geom_bond_atom_site_label_2
_geom_bond_distance
_geom_bond_site_symmetry_2
_geom_bond_publ_flag
O001 C00K 1.210(3) . ?
O002 C009 1.211(3) . ?
O003 C008 1.220(2) . ?
N004 C009 1.412(3) . ?
N004 C00B 1.461(3) . ?
N004 C00K 1.409(3) . ?
N005 C00H 1.368(3) . ?
N005 C00I 1.318(3) . ?
N006 H006 0.8800 . ?
N006 C008 1.354(3) . ?
N006 C00A 1.409(3) . ?
N007 C00Y 1.149(3) . ?
C008 C00B 1.543(3) . ?
C009 C00N 1.475(3) . ?
C00A C00E 1.378(3) . ?
C00A C00H 1.428(3) . ?
C00B H00B 1.0000 . ?
C00B C00S 1.554(3) . ?
C00C C00G 1.421(3) . ?
C00C C00H 1.419(3) . ?
C00C C00J 1.411(3) . ?
C00D C00K 1.498(3) . ?
C00D C00N 1.388(3) . ?
C00D C00P 1.379(3) . ?
C00E H00E 0.9500 . ?
C00E C00U 1.413(3) . ?
C00F C00M 1.392(3) . ?
C00F C00R 1.392(3) . ?
C00F C00S 1.521(3) . ?
C00G H00G 0.9500 . ?
C00G C00U 1.358(3) . ?
C00I H00I 0.9500 . ?
C00I C00O 1.409(3) . ?
C00J H00J 0.9500 . ?
C00J C00O 1.362(3) . ?
C00L H00L 0.9500 . ?
C00L C00N 1.388(3) . ?
C00L C00Q 1.385(3) . ?
C00M H00M 0.9500 . ?
C00M C00W 1.395(3) . ?
C00O H00O 0.9500 . ?
C00P H00P 0.9500 . ?
C00P C00V 1.399(3) . ?
C00Q H00Q 0.9500 . ?
C00Q C00V 1.389(4) . ?
C00R H00R 0.9500 . ?
C00R C00X 1.396(3) . ?
C00S H00S 1.0000 . ?
C00S C00T 1.543(3) . ?
C00T H00A 0.9900 . ?
C00T H00C 0.9900 . ?
C00T C00Y 1.465(3) . ?
C00U H00U 0.9500 . ?
C00V H00V 0.9500 . ?
C00W H00W 0.9500 . ?
C00W C00Z 1.388(4) . ?
C00X H00X 0.9500 . ?
C00X C00Z 1.378(4) . ?
C00Z H00Z 0.9500 . ?

loop_
_geom_torsion_atom_site_label_1
_geom_torsion_atom_site_label_2
_geom_torsion_atom_site_label_3
_geom_torsion_atom_site_label_4
_geom_torsion
_geom_torsion_site_symmetry_1
_geom_torsion_site_symmetry_2
_geom_torsion_site_symmetry_3
_geom_torsion_site_symmetry_4
_geom_torsion_publ_flag
O002 C009 C00N C00D -177.4(2) . . . . ?
O002 C009 C00N C00L 2.1(4) . . . . ?
O003 C008 C00B N004 -144.3(2) . . . . ?
O003 C008 C00B C00S -15.9(3) . . . . ?
N004 C009 C00N C00D 1.5(2) . . . . ?
N004 C009 C00N C00L -179.1(2) . . . . ?
N004 C00B C00S C00F -38.4(3) . . . . ?
N004 C00B C00S C00T -160.80(18) . . . . ?
N005 C00I C00O C00J 0.3(4) . . . . ?
N006 C008 C00B N004 40.7(3) . . . . ?
N006 C008 C00B C00S 169.1(2) . . . . ?
N006 C00A C00E C00U -177.6(2) . . . . ?
N006 C00A C00H N005 -1.4(3) . . . . ?
N006 C00A C00H C00C 177.2(2) . . . . ?
C008 N006 C00A C00E 4.3(4) . . . . ?
C008 N006 C00A C00H -174.3(2) . . . . ?
C008 C00B C00S C00F -167.42(18) . . . . ?
C008 C00B C00S C00T 70.1(2) . . . . ?
C009 N004 C00B C008 -120.7(2) . . . . ?
C009 N004 C00B C00S 110.7(2) . . . . ?
C009 N004 C00K O001 -178.7(2) . . . . ?
C009 N004 C00K C00D 1.3(2) . . . . ?
C00A N006 C008 O003 -10.0(4) . . . . ?
C00A N006 C008 C00B 164.9(2) . . . . ?
C00A C00E C00U C00G -0.2(4) . . . . ?
C00B N004 C009 O002 16.0(3) . . . . ?
C00B N004 C009 C00N -162.89(18) . . . . ?
C00B N004 C00K O001 -18.3(3) . . . . ?
C00B N004 C00K C00D 161.60(18) . . . . ?
C00B C00S C00T C00Y -174.41(19) . . . . ?
C00C C00G C00U C00E 0.1(4) . . . . ?
C00C C00J C00O C00I 0.1(4) . . . . ?
C00D C00P C00V C00Q 0.0(4) . . . . ?
C00E C00A C00H N005 179.9(2) . . . . ?
C00E C00A C00H C00C -1.4(4) . . . . ?
C00F C00M C00W C00Z 0.2(3) . . . . ?
C00F C00R C00X C00Z 0.7(3) . . . . ?
C00F C00S C00T C00Y 63.7(2) . . . . ?
C00G C00C C00H N005 179.8(2) . . . . ?
C00G C00C C00H C00A 1.3(4) . . . . ?
C00G C00C C00J C00O -179.9(2) . . . . ?
C00H N005 C00I C00O -0.4(4) . . . . ?
C00H C00A C00E C00U 0.9(4) . . . . ?
C00H C00C C00G C00U -0.6(4) . . . . ?
C00H C00C C00J C00O -0.3(4) . . . . ?
C00I N005 C00H C00A 178.7(2) . . . . ?
C00I N005 C00H C00C 0.2(4) . . . . ?
C00J C00C C00G C00U 179.0(2) . . . . ?
C00J C00C C00H N005 0.2(4) . . . . ?
C00J C00C C00H C00A -178.4(2) . . . . ?
C00K N004 C009 O002 177.2(2) . . . . ?
C00K N004 C009 C00N -1.7(2) . . . . ?
C00K N004 C00B C008 80.8(2) . . . . ?
C00K N004 C00B C00S -47.8(3) . . . . ?
C00K C00D C00N C009 -0.7(2) . . . . ?
C00K C00D C00N C00L 179.8(2) . . . . ?
C00K C00D C00P C00V 178.6(2) . . . . ?
C00L C00Q C00V C00P -0.5(4) . . . . ?
C00M C00F C00R C00X 1.6(3) . . . . ?
C00M C00F C00S C00B -61.8(3) . . . . ?
C00M C00F C00S C00T 59.9(3) . . . . ?
C00M C00W C00Z C00X 2.0(4) . . . . ?
C00N C00D C00K O001 179.6(2) . . . . ?
C00N C00D C00K N004 -0.3(2) . . . . ?
C00N C00D C00P C00V 1.5(3) . . . . ?
C00N C00L C00Q C00V -0.4(3) . . . . ?
C00P C00D C00K O001 2.2(4) . . . . ?
C00P C00D C00K N004 -177.8(2) . . . . ?
C00P C00D C00N C009 177.0(2) . . . . ?
C00P C00D C00N C00L -2.5(3) . . . . ?
C00Q C00L C00N C009 -177.5(2) . . . . ?
C00Q C00L C00N C00D 1.9(3) . . . . ?
C00R C00F C00M C00W -2.0(3) . . . . ?
C00R C00F C00S C00B 115.8(2) . . . . ?
C00R C00F C00S C00T -122.5(2) . . . . ?
C00R C00X C00Z C00W -2.5(4) . . . . ?
C00S C00F C00M C00W 175.6(2) . . . . ?
C00S C00F C00R C00X -176.1(2) . . . . ?
